data_7235303
loop_
_publ_author_name
'Borah, Ruli'
'Dutta, Arup Kumar'
'Sarma, Parishmita'
'Dutta, Champak'
'Sarma, Bipul'

_publ_section_title
;
 Synthesis of anti-2,3-dihydro-1,2,3-trisubstituted-1H-naphth
 [1,2-e][1,3]oxazine derivatives via multicomponent approach
;
_journal_issue 21
_journal_name_full 'RSC Advances'
_journal_page_first 10912
_journal_paper_doi 10.1039/c3ra47211f
_journal_volume 4
_journal_year 2014
_chemical_formula_sum 'C28 H27 N O'
_chemical_formula_weight 393.51
_space_group_IT_number 2
_space_group_name_Hall '-P 1'
_space_group_name_H-M_alt 'P -1'
_symmetry_cell_setting triclinic
_symmetry_space_group_name_H-M 'P -1'
_atom_sites_solution_hydrogens geom
_atom_sites_solution_primary direct
_atom_sites_solution_secondary difmap
_audit_creation_method SHELXL-97
_cell_angle_alpha 96.088(3)
_cell_angle_beta 98.252(3)
_cell_angle_gamma 97.358(3)
_cell_formula_units_Z 2
_cell_length_a 8.8634(4)
_cell_length_b 10.7499(5)
_cell_length_c 11.8110(6)
_cell_measurement_reflns_used 3651
_cell_measurement_temperature 296(2)
_cell_measurement_theta_max 23.94
_cell_measurement_theta_min 2.35
_cell_volume 1095.62(9)
_computing_cell_refinement 'Bruker SAINT'
_computing_data_collection 'Bruker APEX2'
_computing_data_reduction 'Bruker SAINT'
_computing_molecular_graphics 'Bruker SHELXTL'
_computing_publication_material 'Bruker SHELXTL'
_computing_structure_refinement 'SHELXL-97 (Sheldrick, 2008)'
_computing_structure_solution 'SHELXS-97 (Sheldrick, 2008)'
_diffrn_ambient_temperature 296(2)
_diffrn_measured_fraction_theta_full 0.995
_diffrn_measured_fraction_theta_max 0.995
_diffrn_measurement_device_type 'Bruker APEX-II CCD'
_diffrn_measurement_method '\f and \w scans'
_diffrn_radiation_monochromator graphite
_diffrn_radiation_source 'fine-focus sealed tube'
_diffrn_radiation_type MoK\a
_diffrn_radiation_wavelength 0.71073
_diffrn_reflns_av_R_equivalents 0.0316
_diffrn_reflns_av_sigmaI/netI 0.0298
_diffrn_reflns_limit_h_max 10
_diffrn_reflns_limit_h_min -10
_diffrn_reflns_limit_k_max 12
_diffrn_reflns_limit_k_min -12
_diffrn_reflns_limit_l_max 13
_diffrn_reflns_limit_l_min -13
_diffrn_reflns_number 13783
_diffrn_reflns_theta_full 24.48
_diffrn_reflns_theta_max 24.48
_diffrn_reflns_theta_min 1.76
_exptl_absorpt_coefficient_mu 0.071
_exptl_absorpt_correction_T_max 0.9845
_exptl_absorpt_correction_T_min 0.9706
_exptl_absorpt_correction_type multi-scan
_exptl_absorpt_process_details SADABS
_exptl_crystal_colour colorless
_exptl_crystal_density_diffrn 1.193
_exptl_crystal_density_method 'not measured'
_exptl_crystal_description block
_exptl_crystal_F_000 420
_exptl_crystal_size_max 0.42
_exptl_crystal_size_mid 0.28
_exptl_crystal_size_min 0.22
_refine_diff_density_max 0.197
_refine_diff_density_min -0.271
_refine_diff_density_rms 0.063
_refine_ls_extinction_method none
_refine_ls_goodness_of_fit_ref 1.064
_refine_ls_hydrogen_treatment mixed
_refine_ls_matrix_type full
_refine_ls_number_parameters 275
_refine_ls_number_reflns 3627
_refine_ls_number_restraints 0
_refine_ls_restrained_S_all 1.064
_refine_ls_R_factor_all 0.0746
_refine_ls_R_factor_gt 0.0478
_refine_ls_shift/su_max 3.295
_refine_ls_shift/su_mean 0.021
_refine_ls_structure_factor_coef Fsqd
_refine_ls_weighting_details 'calc w=1/[\s^2^(Fo^2^)+(0.1037P)^2^+0.0640P] where P=(Fo^2^+2Fc^2^)/3'
_refine_ls_weighting_scheme calc
_refine_ls_wR_factor_gt 0.1377
_refine_ls_wR_factor_ref 0.1713
_reflns_number_gt 2536
_reflns_number_total 3627
_reflns_threshold_expression >2sigma(I)
_cod_data_source_file c3ra47211f2.cif
_cod_data_source_block bs_arup1_0m
_cod_depositor_comments
;
The following automatic conversions were performed:

data item '_symmetry_cell_setting' value 'Triclinic' was changed to
'triclinic' in accordance with the
/home/saulius/struct/COD-crude-data/automatic-downloads/DataCite-retrospective/RSC/depositions/lib/dictionaries/cif_core.dic
dictionary named 'cif_core.dic' version 2.4.2 last updated on
2011-04-26.

Automatic conversion script
Id: cif_fix_values 6909 2019-04-08 15:41:33Z antanas 
;
_cod_original_sg_symbol_H-M P-1
_cod_database_code 7235303

loop_
_symmetry_equiv_pos_as_xyz
'x, y, z'
'-x, -y, -z'

loop_
_atom_site_label
_atom_site_type_symbol
_atom_site_fract_x
_atom_site_fract_y
_atom_site_fract_z
_atom_site_U_iso_or_equiv
_atom_site_adp_type
_atom_site_occupancy
_atom_site_symmetry_multiplicity
_atom_site_calc_flag
_atom_site_refinement_flags
O1 O 0.08564(14) 0.20044(12) 0.60100(11) 0.0563(4) Uani 1 1 d .
N1 N 0.16144(16) 0.37450(13) 0.75187(13) 0.0472(4) Uani 1 1 d .
C11 C 0.3446(2) 0.30831(16) 0.62714(17) 0.0484(5) Uani 1 1 d .
C1 C -0.0719(2) 0.22255(16) 0.75049(17) 0.0485(5) Uani 1 1 d .
C2 C -0.2150(2) 0.18377(17) 0.78802(18) 0.0536(5) Uani 1 1 d .
C9 C -0.1608(2) 0.08248(18) 0.57098(19) 0.0608(6) Uani 1 1 d .
H9 H -0.1418 0.0495 0.4992 0.073 Uiso 1 1 calc R
C10 C 0.2096(2) 0.27056(17) 0.68640(17) 0.0482(5) Uani 1 1 d .
H10 H 0.242(2) 0.2124(18) 0.7406(16) 0.058 Uiso 1 1 calc .
C17 C 0.0501(2) 0.32294(16) 0.82343(16) 0.0491(5) Uani 1 1 d .
H17 H -0.0025 0.3925 0.8504 0.059 Uiso 1 1 calc R
C7 C -0.3286(2) 0.09389(19) 0.7143(2) 0.0607(6) Uani 1 1 d .
C18 C 0.1361(2) 0.27967(17) 0.92942(16) 0.0497(5) Uani 1 1 d .
C3 C -0.2490(2) 0.2298(2) 0.8966(2) 0.0664(6) Uani 1 1 d .
H3 H -0.1765 0.2887 0.9461 0.080 Uiso 1 1 calc R
C23 C 0.1225(2) 0.15533(18) 0.95040(17) 0.0559(5) Uani 1 1 d .
H23 H 0.0558 0.0944 0.8987 0.067 Uiso 1 1 calc R
C16 C 0.4792(2) 0.37089(19) 0.69563(19) 0.0602(6) Uani 1 1 d .
H16 H 0.4809 0.3920 0.7743 0.072 Uiso 1 1 calc R
C24 C 0.1040(2) 0.46906(17) 0.68258(17) 0.0548(5) Uani 1 1 d .
H24A H -0.0054 0.4443 0.6554 0.066 Uiso 1 1 calc R
H24B H 0.1557 0.4716 0.6156 0.066 Uiso 1 1 calc R
C12 C 0.3449(2) 0.2783(2) 0.51148(19) 0.0629(6) Uani 1 1 d .
H12 H 0.2559 0.2367 0.4641 0.075 Uiso 1 1 calc R
C8 C -0.2972(2) 0.04603(19) 0.6060(2) 0.0648(6) Uani 1 1 d .
H8 H -0.3716 -0.0119 0.5572 0.078 Uiso 1 1 calc R
C6 C -0.4687(2) 0.0548(2) 0.7529(3) 0.0775(7) Uani 1 1 d .
H6 H -0.5435 -0.0035 0.7049 0.093 Uiso 1 1 calc R
C4 C -0.3862(3) 0.1893(3) 0.9301(2) 0.0837(8) Uani 1 1 d .
H4 H -0.4064 0.2215 1.0018 0.100 Uiso 1 1 calc R
C13 C 0.4778(3) 0.3097(2) 0.4648(2) 0.0763(7) Uani 1 1 d .
H13 H 0.4772 0.2891 0.3862 0.092 Uiso 1 1 calc R
C25 C 0.1305(3) 0.59984(19) 0.7506(2) 0.0707(6) Uani 1 1 d .
H25A H 0.0846 0.5954 0.8201 0.085 Uiso 1 1 calc R
H25B H 0.2404 0.6259 0.7738 0.085 Uiso 1 1 calc R
C14 C 0.6094(3) 0.3705(2) 0.5333(2) 0.0731(7) Uani 1 1 d .
H14 H 0.6983 0.3904 0.5018 0.088 Uiso 1 1 calc R
C15 C 0.6096(2) 0.4018(2) 0.6484(2) 0.0694(6) Uani 1 1 d .
H15 H 0.6987 0.4443 0.6950 0.083 Uiso 1 1 calc R
C22 C 0.2054(3) 0.1192(2) 1.0462(2) 0.0707(6) Uani 1 1 d .
H22 H 0.1948 0.0346 1.0582 0.085 Uiso 1 1 calc R
C5 C -0.4966(3) 0.1001(3) 0.8580(3) 0.0868(8) Uani 1 1 d .
H5 H -0.5890 0.0720 0.8820 0.104 Uiso 1 1 calc R
C26 C 0.0655(3) 0.6976(2) 0.6858(2) 0.0915(8) Uani 1 1 d .
H26A H -0.0451 0.6731 0.6654 0.110 Uiso 1 1 calc R
H26B H 0.1079 0.6992 0.6146 0.110 Uiso 1 1 calc R
C19 C 0.2376(3) 0.3676(2) 1.0089(2) 0.0780(7) Uani 1 1 d .
H19 H 0.2504 0.4522 0.9970 0.094 Uiso 1 1 calc R
C21 C 0.3033(3) 0.2074(3) 1.1237(2) 0.0847(8) Uani 1 1 d .
H21 H 0.3585 0.1831 1.1888 0.102 Uiso 1 1 calc R
C27 C 0.0964(4) 0.8285(2) 0.7500(3) 0.1100(10) Uani 1 1 d .
H27A H 0.0514 0.8290 0.8192 0.165 Uiso 1 1 calc R
H27B H 0.0520 0.8857 0.7023 0.165 Uiso 1 1 calc R
H27C H 0.2056 0.8546 0.7695 0.165 Uiso 1 1 calc R
C20 C 0.3197(3) 0.3309(3) 1.1054(2) 0.0954(9) Uani 1 1 d .
H20 H 0.3865 0.3909 1.1581 0.115 Uiso 1 1 calc R
C28 C -0.0481(2) 0.17095(17) 0.64461(17) 0.0505(5) Uani 1 1 d .

loop_
_atom_site_aniso_label
_atom_site_aniso_U_11
_atom_site_aniso_U_22
_atom_site_aniso_U_33
_atom_site_aniso_U_23
_atom_site_aniso_U_13
_atom_site_aniso_U_12
O1 0.0484(8) 0.0583(8) 0.0598(9) -0.0035(6) 0.0144(7) 0.0017(6)
N1 0.0497(9) 0.0425(8) 0.0528(9) 0.0090(7) 0.0159(7) 0.0083(7)
C11 0.0494(11) 0.0421(9) 0.0586(12) 0.0107(8) 0.0179(9) 0.0114(8)
C1 0.0441(11) 0.0452(10) 0.0591(12) 0.0106(9) 0.0111(9) 0.0103(8)
C2 0.0453(11) 0.0519(11) 0.0699(14) 0.0208(10) 0.0138(10) 0.0140(9)
C9 0.0533(12) 0.0581(12) 0.0676(14) 0.0006(10) 0.0047(10) 0.0073(10)
C10 0.0472(11) 0.0437(10) 0.0550(12) 0.0053(9) 0.0126(9) 0.0067(8)
C17 0.0507(11) 0.0438(10) 0.0573(12) 0.0070(8) 0.0208(9) 0.0092(8)
C7 0.0434(11) 0.0573(12) 0.0865(16) 0.0262(11) 0.0099(11) 0.0132(9)
C18 0.0530(11) 0.0519(11) 0.0471(11) 0.0050(9) 0.0173(9) 0.0089(9)
C3 0.0582(13) 0.0728(14) 0.0773(15) 0.0208(12) 0.0256(12) 0.0172(11)
C23 0.0539(12) 0.0574(12) 0.0589(13) 0.0139(10) 0.0148(10) 0.0048(9)
C16 0.0533(12) 0.0624(12) 0.0664(13) 0.0123(10) 0.0154(11) 0.0040(10)
C24 0.0586(12) 0.0496(11) 0.0616(12) 0.0139(9) 0.0187(10) 0.0127(9)
C12 0.0615(13) 0.0666(13) 0.0636(14) 0.0069(10) 0.0187(11) 0.0117(10)
C8 0.0453(12) 0.0575(12) 0.0873(17) 0.0098(11) -0.0014(11) 0.0044(9)
C6 0.0453(13) 0.0775(15) 0.115(2) 0.0378(15) 0.0143(14) 0.0074(11)
C4 0.0675(16) 0.1025(19) 0.0979(19) 0.0352(16) 0.0401(15) 0.0271(15)
C13 0.0860(18) 0.0836(16) 0.0702(15) 0.0153(12) 0.0390(14) 0.0182(14)
C25 0.0850(16) 0.0525(12) 0.0769(15) 0.0109(11) 0.0150(12) 0.0144(11)
C14 0.0632(15) 0.0686(14) 0.099(2) 0.0232(13) 0.0406(14) 0.0128(12)
C15 0.0539(13) 0.0663(13) 0.0907(18) 0.0168(12) 0.0191(12) 0.0048(10)
C22 0.0710(15) 0.0762(15) 0.0713(16) 0.0283(13) 0.0163(13) 0.0133(12)
C5 0.0520(15) 0.105(2) 0.119(2) 0.0479(18) 0.0352(16) 0.0194(14)
C26 0.128(2) 0.0626(14) 0.097(2) 0.0226(14) 0.0331(17) 0.0373(15)
C19 0.0998(18) 0.0566(13) 0.0707(15) -0.0004(11) 0.0035(14) 0.0041(12)
C21 0.1003(19) 0.0957(19) 0.0588(15) 0.0177(14) 0.0022(14) 0.0224(15)
C27 0.163(3) 0.0604(15) 0.121(2) 0.0168(15) 0.052(2) 0.0335(17)
C20 0.117(2) 0.0917(19) 0.0635(16) -0.0082(14) -0.0161(15) 0.0119(16)
C28 0.0429(11) 0.0473(10) 0.0633(13) 0.0088(9) 0.0118(9) 0.0081(8)

loop_
_atom_type_symbol
_atom_type_description
_atom_type_scat_dispersion_real
_atom_type_scat_dispersion_imag
_atom_type_scat_source
C C 0.0033 0.0016 'International Tables Vol C Tables 4.2.6.8 and 6.1.1.4'
H H 0.0000 0.0000 'International Tables Vol C Tables 4.2.6.8 and 6.1.1.4'
N N 0.0061 0.0033 'International Tables Vol C Tables 4.2.6.8 and 6.1.1.4'
O O 0.0106 0.0060 'International Tables Vol C Tables 4.2.6.8 and 6.1.1.4'

loop_
_geom_angle_atom_site_label_1
_geom_angle_atom_site_label_2
_geom_angle_atom_site_label_3
_geom_angle
C28 O1 C10 113.06(14)
C10 N1 C24 114.35(15)
C10 N1 C17 108.44(13)
C24 N1 C17 113.16(14)
C12 C11 C16 118.56(18)
C12 C11 C10 123.83(18)
C16 C11 C10 117.50(18)
C28 C1 C2 118.71(17)
C28 C1 C17 119.89(16)
C2 C1 C17 121.36(17)
C3 C2 C7 117.90(19)
C3 C2 C1 122.82(19)
C7 C2 C1 119.28(19)
C8 C9 C28 119.3(2)
C8 C9 H9 120.3
C28 C9 H9 120.3
N1 C10 O1 112.49(14)
N1 C10 C11 113.85(14)
O1 C10 C11 108.49(15)
N1 C10 H10 104.6(10)
O1 C10 H10 107.0(10)
C11 C10 H10 110.2(10)
N1 C17 C18 109.74(14)
N1 C17 C1 110.24(15)
C18 C17 C1 114.86(15)
N1 C17 H17 107.2
C18 C17 H17 107.2
C1 C17 H17 107.2
C8 C7 C6 122.2(2)
C8 C7 C2 118.99(18)
C6 C7 C2 118.8(2)
C23 C18 C19 117.27(19)
C23 C18 C17 123.25(17)
C19 C18 C17 119.45(17)
C4 C3 C2 121.2(2)
C4 C3 H3 119.4
C2 C3 H3 119.4
C18 C23 C22 121.6(2)
C18 C23 H23 119.2
C22 C23 H23 119.2
C15 C16 C11 120.7(2)
C15 C16 H16 119.7
C11 C16 H16 119.7
N1 C24 C25 112.07(17)
N1 C24 H24A 109.2
C25 C24 H24A 109.2
N1 C24 H24B 109.2
C25 C24 H24B 109.2
H24A C24 H24B 107.9
C11 C12 C13 120.2(2)
C11 C12 H12 119.9
C13 C12 H12 119.9
C9 C8 C7 121.5(2)
C9 C8 H8 119.2
C7 C8 H8 119.2
C5 C6 C7 121.6(2)
C5 C6 H6 119.2
C7 C6 H6 119.2
C3 C4 C5 120.7(2)
C3 C4 H4 119.7
C5 C4 H4 119.7
C14 C13 C12 120.5(2)
C14 C13 H13 119.7
C12 C13 H13 119.7
C26 C25 C24 114.0(2)
C26 C25 H25A 108.8
C24 C25 H25A 108.8
C26 C25 H25B 108.8
C24 C25 H25B 108.8
H25A C25 H25B 107.7
C15 C14 C13 119.7(2)
C15 C14 H14 120.2
C13 C14 H14 120.2
C14 C15 C16 120.4(2)
C14 C15 H15 119.8
C16 C15 H15 119.8
C21 C22 C23 120.1(2)
C21 C22 H22 119.9
C23 C22 H22 119.9
C6 C5 C4 119.8(2)
C6 C5 H5 120.1
C4 C5 H5 120.1
C25 C26 C27 114.6(2)
C25 C26 H26A 108.6
C27 C26 H26A 108.6
C25 C26 H26B 108.6
C27 C26 H26B 108.6
H26A C26 H26B 107.6
C20 C19 C18 120.9(2)
C20 C19 H19 119.6
C18 C19 H19 119.6
C20 C21 C22 119.8(2)
C20 C21 H21 120.1
C22 C21 H21 120.1
C26 C27 H27A 109.5
C26 C27 H27B 109.5
H27A C27 H27B 109.5
C26 C27 H27C 109.5
H27A C27 H27C 109.5
H27B C27 H27C 109.5
C21 C20 C19 120.4(2)
C21 C20 H20 119.8
C19 C20 H20 119.8
C1 C28 O1 123.39(16)
C1 C28 C9 122.15(18)
O1 C28 C9 114.45(17)

loop_
_geom_bond_atom_site_label_1
_geom_bond_atom_site_label_2
_geom_bond_distance
O1 C28 1.372(2)
O1 C10 1.449(2)
N1 C10 1.436(2)
N1 C24 1.467(2)
N1 C17 1.481(2)
C11 C12 1.371(3)
C11 C16 1.390(3)
C11 C10 1.504(3)
C1 C28 1.369(3)
C1 C2 1.430(3)
C1 C17 1.521(3)
C2 C3 1.412(3)
C2 C7 1.424(3)
C9 C8 1.357(3)
C9 C28 1.411(3)
C9 H9 0.9300
C10 H10 1.030(19)
C17 C18 1.518(3)
C17 H17 0.9800
C7 C8 1.407(3)
C7 C6 1.413(3)
C18 C23 1.378(3)
C18 C19 1.391(3)
C3 C4 1.366(3)
C3 H3 0.9300
C23 C22 1.379(3)
C23 H23 0.9300
C16 C15 1.373(3)
C16 H16 0.9300
C24 C25 1.516(3)
C24 H24A 0.9700
C24 H24B 0.9700
C12 C13 1.389(3)
C12 H12 0.9300
C8 H8 0.9300
C6 C5 1.352(4)
C6 H6 0.9300
C4 C5 1.397(4)
C4 H4 0.9300
C13 C14 1.365(3)
C13 H13 0.9300
C25 C26 1.490(3)
C25 H25A 0.9700
C25 H25B 0.9700
C14 C15 1.364(3)
C14 H14 0.9300
C15 H15 0.9300
C22 C21 1.366(3)
C22 H22 0.9300
C5 H5 0.9300
C26 C27 1.498(4)
C26 H26A 0.9700
C26 H26B 0.9700
C19 C20 1.385(3)
C19 H19 0.9300
C21 C20 1.360(4)
C21 H21 0.9300
C27 H27A 0.9600
C27 H27B 0.9600
C27 H27C 0.9600
C20 H20 0.9300
